data_2008306
loop_
_publ_author_name
'Pan, Guohua'
'Zhuang, Botao'
'Chen, Jiutong'

_publ_section_title
;A mixed tribridging dimolybdenum(I) compound,
 bis(\m-benzenethiolato-<i>S</i>:<i>S</i>)hexacarbonyl-\m-iodo-dimolybdenum(I)(<i>Mo</i>---<i>Mo</i>)
;
_journal_issue 3
_journal_name_full 'Acta Crystallographica Section C'
_journal_page_first 297
_journal_page_last 298
_journal_paper_doi 10.1107/S0108270198012025
_journal_volume 55
_journal_year 1999
_chemical_formula_iupac '(C16 H36 N) [Mo2 I (C6 H5 S)2 (C O)6]'
_chemical_formula_moiety 'C34 H46 I Mo2 N O6 S2'
_chemical_formula_sum 'C34 H46 I Mo2 N O6 S2'
_chemical_formula_weight 947.62
_chemical_name_systematic
;
bis(\m-benzenethiolato-S:S)hexacarbonyl-\m-iodo-dimolybdenum(I)(Mo---Mo)
;
_space_group_IT_number 14
_symmetry_cell_setting monoclinic
_symmetry_space_group_name_Hall '-P 2yn'
_symmetry_space_group_name_H-M 'P 1 21/n 1'
_audit_creation_method SHELXL
_cell_angle_alpha 90.00
_cell_angle_beta 90.4440(10)
_cell_angle_gamma 90.00
_cell_formula_units_Z 4
_cell_length_a 9.8951(4)
_cell_length_b 16.2430(7)
_cell_length_c 25.0787(10)
_cell_measurement_reflns_used 6187
_cell_measurement_temperature 293(2)
_cell_measurement_theta_max 25.02
_cell_measurement_theta_min 1.49
_cell_volume 4030.7(3)
_computing_cell_refinement 'SMART and SAINT (Siemens, 1994b)'
_computing_data_collection 'SMART (Siemens, 1996)'
_computing_data_reduction 'XPREP in SHELXTL (Siemens, 1994a)'
_computing_molecular_graphics SHELXTL
_computing_publication_material SHELXTL
_computing_structure_refinement SHELXTL
_computing_structure_solution SHELXTL
_diffrn_ambient_temperature 293(2)
_diffrn_measurement_device 'Siemens SMART CCD'
_diffrn_measurement_method '\w scans'
_diffrn_radiation_monochromator graphite
_diffrn_radiation_source 'fine-focus sealed tube'
_diffrn_radiation_type MoK\a
_diffrn_radiation_wavelength 0.71073
_diffrn_reflns_av_R_equivalents 0.038
_diffrn_reflns_av_sigmaI/netI 0.071
_diffrn_reflns_limit_h_max 11
_diffrn_reflns_limit_h_min -11
_diffrn_reflns_limit_k_max 19
_diffrn_reflns_limit_k_min 0
_diffrn_reflns_limit_l_max 29
_diffrn_reflns_limit_l_min 0
_diffrn_reflns_number 13287
_diffrn_reflns_theta_max 25.02
_diffrn_reflns_theta_min 1.49
_diffrn_standards_decay_% 0
_exptl_absorpt_coefficient_mu 1.531
_exptl_absorpt_correction_T_max 0.894
_exptl_absorpt_correction_T_min 0.698
_exptl_absorpt_correction_type empirical
_exptl_absorpt_process_details 'SADABS (Sheldrick, 1996)'
_exptl_crystal_colour black
_exptl_crystal_density_diffrn 1.562
_exptl_crystal_density_method 'not measured'
_exptl_crystal_description needle
_exptl_crystal_F_000 1896
_exptl_crystal_size_max 0.40
_exptl_crystal_size_mid 0.15
_exptl_crystal_size_min 0.10
_refine_diff_density_max 0.384
_refine_diff_density_min -0.428
_refine_ls_extinction_method none
_refine_ls_goodness_of_fit_all 1.054
_refine_ls_goodness_of_fit_obs 1.124
_refine_ls_hydrogen_treatment noref
_refine_ls_matrix_type full
_refine_ls_number_parameters 415
_refine_ls_number_reflns 6816
_refine_ls_number_restraints 0
_refine_ls_restrained_S_all 1.054
_refine_ls_restrained_S_obs 1.124
_refine_ls_R_factor_all 0.090
_refine_ls_R_factor_obs 0.051
_refine_ls_shift/esd_max 0.001
_refine_ls_shift/esd_mean 0.000
_refine_ls_structure_factor_coef Fsqd
_refine_ls_weighting_details 'w = 1/[\s^2^(Fo^2^)+(0.0168P)^2^+2.8450P] where P=(Fo^2^+2Fc^2^)/3'
_refine_ls_weighting_scheme calc
_refine_ls_wR_factor_all 0.089
_refine_ls_wR_factor_obs 0.078
_reflns_number_observed 4719
_reflns_number_total 6816
_reflns_observed_criterion I>2\s(I)
_cod_data_source_file ta1215.cif
_cod_data_source_block gp923
_cod_depositor_comments
;
The following automatic conversions were performed:
'_symmetry_cell_setting' value 'Monoclinic' changed to 'monoclinic'
according to '/home/saulius/struct/CIF-dictionaries/cif_core.dic'
dictionary named 'cif_core.dic' version 2.4.1 from 2010-06-29.

Automatic conversion script
Id: cif_fix_enum 1527 2010-12-29 10:47:43Z saulius 

The following automatic conversions were performed:

'_refine_ls_weighting_scheme' value 'calc w =
1/[\s^2^(Fo^2^)+(0.0168P)^2^+2.8450P] where P=(Fo^2^+2Fc^2^)/3' was
changed to 'calc'. New tag '_refine_ls_weighting_details' was
created. The value of the new tag was set to 'w =
1/[\s^2^(Fo^2^)+(0.0168P)^2^+2.8450P] where P=(Fo^2^+2Fc^2^)/3'.

Automatic conversion script
Id: cif_fix_values 3143 2015-03-26 13:38:13Z robertas 
;
_cod_original_sg_symbol_H-M 'P 21/n'
_cod_database_code 2008306
_cod_database_fobs_code 2008306

loop_
_symmetry_equiv_pos_as_xyz
'x, y, z'
'-x+1/2, y+1/2, -z+1/2'
'-x, -y, -z'
'x-1/2, -y-1/2, z-1/2'

loop_
_atom_site_aniso_label
_atom_site_aniso_U_11
_atom_site_aniso_U_22
_atom_site_aniso_U_33
_atom_site_aniso_U_12
_atom_site_aniso_U_13
_atom_site_aniso_U_23
I 0.0547(3) 0.0531(3) 0.0669(3) 0.0012(2) -0.0041(2) -0.0145(2)
Mo1 0.0416(3) 0.0426(3) 0.0520(3) 0.0023(2) -0.0027(2) -0.0003(2)
Mo2 0.0421(3) 0.0456(3) 0.0468(3) 0.0030(2) -0.0041(2) -0.0029(2)
S1 0.0422(8) 0.0478(9) 0.0551(10) 0.0043(7) -0.0057(7) -0.0025(7)
S2 0.0419(8) 0.0520(9) 0.0537(9) 0.0034(7) -0.0075(7) -0.0039(7)
C1 0.050(4) 0.057(4) 0.061(4) 0.003(3) 0.000(3) -0.006(3)
C2 0.055(4) 0.076(5) 0.065(5) 0.001(4) 0.005(3) 0.021(4)
C3 0.060(4) 0.051(4) 0.060(4) -0.001(3) 0.005(3) 0.002(3)
C4 0.067(4) 0.058(4) 0.055(4) -0.001(3) -0.001(3) 0.004(3)
C5 0.045(4) 0.061(4) 0.061(4) -0.004(3) -0.002(3) 0.000(3)
C6 0.054(4) 0.052(4) 0.059(4) 0.011(3) -0.008(3) 0.003(3)
C11 0.042(3) 0.050(4) 0.049(4) -0.003(3) -0.002(3) 0.008(3)
C12 0.056(4) 0.073(5) 0.068(5) 0.000(4) -0.009(4) -0.009(4)
C13 0.075(5) 0.074(5) 0.063(5) -0.006(4) -0.004(4) -0.012(4)
C14 0.085(6) 0.088(6) 0.058(5) -0.018(5) -0.020(4) -0.002(4)
C15 0.040(4) 0.106(6) 0.089(6) -0.011(4) -0.021(4) 0.010(5)
C16 0.043(4) 0.068(4) 0.069(5) -0.001(3) -0.007(3) 0.010(3)
C21 0.045(3) 0.053(4) 0.045(4) 0.004(3) 0.004(3) 0.010(3)
C22 0.049(4) 0.067(4) 0.059(4) 0.008(3) 0.001(3) 0.008(3)
C23 0.056(4) 0.089(6) 0.083(6) 0.026(4) 0.008(4) 0.017(5)
C24 0.088(6) 0.070(5) 0.061(5) 0.036(4) 0.018(4) 0.007(4)
C25 0.083(5) 0.061(5) 0.058(4) 0.017(4) 0.009(4) 0.003(3)
C26 0.061(4) 0.058(4) 0.052(4) 0.008(3) -0.006(3) -0.004(3)
O1 0.061(3) 0.089(4) 0.120(4) -0.021(3) 0.003(3) 0.004(3)
O2 0.095(4) 0.117(5) 0.113(5) 0.022(3) 0.006(3) 0.061(4)
O3 0.101(4) 0.079(3) 0.075(4) 0.004(3) 0.014(3) -0.021(3)
O4 0.108(4) 0.112(4) 0.071(4) 0.013(3) -0.015(3) 0.026(3)
O5 0.054(3) 0.119(4) 0.084(4) -0.013(3) 0.014(3) -0.002(3)
O6 0.092(4) 0.047(3) 0.102(4) -0.011(3) -0.018(3) -0.011(3)
N 0.053(3) 0.056(3) 0.063(4) 0.001(3) -0.003(3) 0.013(3)
C31 0.062(4) 0.063(4) 0.067(5) 0.014(4) -0.002(3) 0.005(3)
C32 0.059(4) 0.089(6) 0.084(5) 0.016(4) 0.001(4) 0.010(4)
C33 0.119(7) 0.115(7) 0.088(7) 0.047(6) 0.014(5) 0.011(5)
C34 0.173(10) 0.149(10) 0.128(9) 0.042(8) 0.018(8) -0.019(7)
C41 0.067(4) 0.068(5) 0.077(5) -0.004(4) 0.005(4) 0.013(4)
C42 0.060(4) 0.066(5) 0.093(6) 0.000(4) -0.010(4) 0.004(4)
C43 0.113(7) 0.124(8) 0.121(8) -0.058(6) -0.035(6) 0.028(6)
C44 0.106(7) 0.122(8) 0.150(9) -0.030(6) -0.027(6) -0.010(6)
C51 0.057(4) 0.063(4) 0.058(4) 0.008(3) -0.007(3) 0.018(3)
C52 0.060(4) 0.072(5) 0.060(4) 0.002(4) -0.002(3) 0.014(3)
C53 0.090(5) 0.088(6) 0.067(5) 0.002(5) -0.016(4) 0.018(4)
C54 0.119(7) 0.109(7) 0.103(7) -0.009(6) -0.048(6) 0.011(5)
C61 0.058(4) 0.066(4) 0.065(5) -0.004(4) -0.001(3) 0.014(4)
C62 0.065(4) 0.072(5) 0.072(5) 0.010(4) 0.003(4) 0.013(4)
C63 0.074(5) 0.081(5) 0.069(5) -0.018(4) -0.003(4) -0.007(4)
C64 0.098(6) 0.102(7) 0.096(6) 0.005(5) 0.017(5) -0.017(5)

loop_
_atom_site_label
_atom_site_fract_x
_atom_site_fract_y
_atom_site_fract_z
_atom_site_U_iso_or_equiv
_atom_site_thermal_displace_type
_atom_site_calc_flag
_atom_site_refinement_flags
_atom_site_occupancy
_atom_site_disorder_group
_atom_site_type_symbol
I 0.29778(4) 0.38945(2) 0.17174(2) 0.05823(14) Uani d . 1 . I
Mo1 0.34854(5) 0.30345(3) 0.07043(2) 0.04543(15) Uani d . 1 . Mo
Mo2 0.22824(5) 0.21362(3) 0.15707(2) 0.04485(15) Uani d . 1 . Mo
S1 0.10390(14) 0.28406(9) 0.08405(6) 0.0484(4) Uani d . 1 . S
S2 0.47350(14) 0.22083(9) 0.13727(6) 0.0492(4) Uani d . 1 . S
C1 0.5304(6) 0.3550(4) 0.0599(2) 0.056(2) Uani d . 1 . C
C2 0.2908(6) 0.3896(4) 0.0170(3) 0.065(2) Uani d . 1 . C
C3 0.3791(6) 0.2336(4) 0.0100(3) 0.057(2) Uani d . 1 . C
C4 0.2934(6) 0.1704(4) 0.2274(3) 0.060(2) Uani d . 1 . C
C5 0.0455(6) 0.2126(4) 0.1899(2) 0.055(2) Uani d . 1 . C
C6 0.1865(6) 0.1018(4) 0.1343(2) 0.055(2) Uani d . 1 . C
C11 0.0106(5) 0.2183(3) 0.0403(2) 0.0468(14) Uani d . 1 . C
C12 0.0633(6) 0.1515(4) 0.0136(3) 0.066(2) Uani d . 1 . C
H12A 0.1538(6) 0.1377(4) 0.0183(3) 0.079 Uiso calc R 1 . H
C13 -0.0170(7) 0.1049(4) -0.0203(3) 0.071(2) Uani d . 1 . C
H13A 0.0198(7) 0.0608(4) -0.0388(3) 0.085 Uiso calc R 1 . H
C14 -0.1507(8) 0.1241(5) -0.0263(3) 0.077(2) Uani d . 1 . C
H14A -0.2053(8) 0.0928(5) -0.0488(3) 0.093 Uiso calc R 1 . H
C15 -0.2038(6) 0.1887(5) 0.0005(3) 0.078(2) Uani d . 1 . C
H15A -0.2951(6) 0.2009(5) -0.0034(3) 0.094 Uiso calc R 1 . H
C16 -0.1238(6) 0.2368(4) 0.0336(2) 0.060(2) Uani d . 1 . C
H16A -0.1611(6) 0.2816(4) 0.0512(2) 0.072 Uiso calc R 1 . H
C21 0.5530(5) 0.1292(3) 0.1135(2) 0.0477(14) Uani d . 1 . C
C22 0.6861(6) 0.1184(4) 0.1290(2) 0.059(2) Uani d . 1 . C
H22A 0.7295(6) 0.1581(4) 0.1497(2) 0.070 Uiso calc R 1 . H
C23 0.7540(7) 0.0479(5) 0.1136(3) 0.076(2) Uani d . 1 . C
H23A 0.8435(7) 0.0403(5) 0.1241(3) 0.091 Uiso calc R 1 . H
C24 0.6912(8) -0.0110(4) 0.0829(3) 0.073(2) Uani d . 1 . C
H24A 0.7372(8) -0.0586(4) 0.0734(3) 0.088 Uiso calc R 1 . H
C25 0.5598(7) 0.0008(4) 0.0664(2) 0.067(2) Uani d . 1 . C
H25A 0.5170(7) -0.0385(4) 0.0452(2) 0.081 Uiso calc R 1 . H
C26 0.4921(6) 0.0711(4) 0.0814(2) 0.057(2) Uani d . 1 . C
H26A 0.4038(6) 0.0794(4) 0.0696(2) 0.069 Uiso calc R 1 . H
O1 0.6322(5) 0.3859(3) 0.0542(2) 0.090(2) Uani d . 1 . O
O2 0.2661(5) 0.4360(3) -0.0150(2) 0.108(2) Uani d . 1 . O
O3 0.4028(5) 0.1935(3) -0.0271(2) 0.0851(15) Uani d . 1 . O
O4 0.3270(5) 0.1435(3) 0.2675(2) 0.097(2) Uani d . 1 . O
O5 -0.0591(5) 0.2089(3) 0.2081(2) 0.086(2) Uani d . 1 . O
O6 0.1540(5) 0.0363(3) 0.1221(2) 0.0805(14) Uani d . 1 . O
N 0.6960(5) -0.0251(3) 0.2947(2) 0.0574(13) Uani d . 1 . N
C31 0.7791(6) -0.1021(4) 0.2847(3) 0.064(2) Uani d . 1 . C
H31A 0.8448(6) -0.1075(4) 0.3134(3) 0.077 Uiso calc R 1 . H
H31B 0.7194(6) -0.1493(4) 0.2864(3) 0.077 Uiso calc R 1 . H
C32 0.8526(6) -0.1050(4) 0.2329(3) 0.077(2) Uani d . 1 . C
H32A 0.9328(6) -0.0709(4) 0.2353(3) 0.093 Uiso calc R 1 . H
H32B 0.7951(6) -0.0828(4) 0.2049(3) 0.093 Uiso calc R 1 . H
C33 0.8932(9) -0.1925(5) 0.2185(3) 0.107(3) Uani d . 1 . C
H33A 0.9600(9) -0.2116(5) 0.2442(3) 0.128 Uiso calc R 1 . H
H33B 0.8146(9) -0.2278(5) 0.2214(3) 0.128 Uiso calc R 1 . H
C34 0.9492(10) -0.2009(6) 0.1646(4) 0.150(4) Uani d . 1 . C
H34A 0.9728(10) -0.2573(6) 0.1582(4) 0.225 Uiso calc R 1 . H
H34B 1.0285(10) -0.1671(6) 0.1615(4) 0.225 Uiso calc R 1 . H
H34C 0.8830(10) -0.1836(6) 0.1387(4) 0.225 Uiso calc R 1 . H
C41 0.7860(6) 0.0507(4) 0.2965(3) 0.071(2) Uani d . 1 . C
H41A 0.7291(6) 0.0991(4) 0.2993(3) 0.085 Uiso calc R 1 . H
H41B 0.8342(6) 0.0545(4) 0.2630(3) 0.085 Uiso calc R 1 . H
C42 0.8892(6) 0.0522(4) 0.3421(3) 0.073(2) Uani d . 1 . C
H42A 0.8428(6) 0.0436(4) 0.3756(3) 0.088 Uiso calc R 1 . H
H42B 0.9529(6) 0.0075(4) 0.3375(3) 0.088 Uiso calc R 1 . H
C43 0.9635(9) 0.1309(5) 0.3445(4) 0.119(3) Uani d . 1 . C
H43A 0.8992(9) 0.1754(5) 0.3490(4) 0.143 Uiso calc R 1 . H
H43B 1.0087(9) 0.1395(5) 0.3107(4) 0.143 Uiso calc R 1 . H
C44 1.0663(8) 0.1350(5) 0.3886(4) 0.126(3) Uani d . 1 . C
H44A 1.1110(8) 0.1874(5) 0.3877(4) 0.189 Uiso calc R 1 . H
H44B 1.1316(8) 0.0919(5) 0.3840(4) 0.189 Uiso calc R 1 . H
H44C 1.0222(8) 0.1282(5) 0.4222(4) 0.189 Uiso calc R 1 . H
C51 0.5932(6) -0.0121(4) 0.2492(2) 0.059(2) Uani d . 1 . C
H51A 0.5298(6) 0.0302(4) 0.2600(2) 0.071 Uiso calc R 1 . H
H51B 0.6409(6) 0.0083(4) 0.2183(2) 0.071 Uiso calc R 1 . H
C52 0.5145(6) -0.0874(4) 0.2331(2) 0.064(2) Uani d . 1 . C
H52A 0.4767(6) -0.1131(4) 0.2645(2) 0.077 Uiso calc R 1 . H
H52B 0.5747(6) -0.1267(4) 0.2164(2) 0.077 Uiso calc R 1 . H
C53 0.4028(7) -0.0655(4) 0.1950(3) 0.082(2) Uani d . 1 . C
H53A 0.4380(7) -0.0296(4) 0.1675(3) 0.098 Uiso calc R 1 . H
H53B 0.3332(7) -0.0356(4) 0.2139(3) 0.098 Uiso calc R 1 . H
C54 0.3407(8) -0.1411(5) 0.1690(3) 0.111(3) Uani d . 1 . C
H54A 0.2698(8) -0.1245(5) 0.1450(3) 0.166 Uiso calc R 1 . H
H54B 0.3042(8) -0.1764(5) 0.1961(3) 0.166 Uiso calc R 1 . H
H54C 0.4088(8) -0.1703(5) 0.1496(3) 0.166 Uiso calc R 1 . H
C61 0.6225(6) -0.0361(4) 0.3472(2) 0.063(2) Uani d . 1 . C
H61A 0.6873(6) -0.0543(4) 0.3739(2) 0.076 Uiso calc R 1 . H
H61B 0.5560(6) -0.0796(4) 0.3429(2) 0.076 Uiso calc R 1 . H
C62 0.5510(6) 0.0406(4) 0.3680(3) 0.069(2) Uani d . 1 . C
H62A 0.6169(6) 0.0838(4) 0.3744(3) 0.083 Uiso calc R 1 . H
H62B 0.4871(6) 0.0602(4) 0.3414(3) 0.083 Uiso calc R 1 . H
C63 0.4774(7) 0.0219(4) 0.4191(3) 0.075(2) Uani d . 1 . C
H63A 0.5394(7) -0.0038(4) 0.4443(3) 0.090 Uiso calc R 1 . H
H63B 0.4047(7) -0.0166(4) 0.4118(3) 0.090 Uiso calc R 1 . H
C64 0.4192(8) 0.1002(5) 0.4440(3) 0.099(3) Uani d . 1 . C
H64A 0.3730(8) 0.0864(5) 0.4763(3) 0.148 Uiso calc R 1 . H
H64B 0.3569(8) 0.1253(5) 0.4194(3) 0.148 Uiso calc R 1 . H
H64C 0.4913(8) 0.1379(5) 0.4519(3) 0.148 Uiso calc R 1 . H

loop_
_atom_type_symbol
_atom_type_description
_atom_type_scat_dispersion_real
_atom_type_scat_dispersion_imag
_atom_type_scat_source
C C 0.0033 0.0016 'International Tables Vol C Tables 4.2.6.8 and 6.1.1.4'
H H 0.0000 0.0000 'International Tables Vol C Tables 4.2.6.8 and 6.1.1.4'
N N 0.0061 0.0033 'International Tables Vol C Tables 4.2.6.8 and 6.1.1.4'
O O 0.0106 0.0060 'International Tables Vol C Tables 4.2.6.8 and 6.1.1.4'
S S 0.1246 0.1234 'International Tables Vol C Tables 4.2.6.8 and 6.1.1.4'
Mo Mo -1.6832 0.6857 'International Tables Vol C Tables 4.2.6.8 and 6.1.1.4'
I I -0.4742 1.8119 'International Tables Vol C Tables 4.2.6.8 and 6.1.1.4'

loop_
_geom_angle_atom_site_label_1
_geom_angle_atom_site_label_2
_geom_angle_atom_site_label_3
_geom_angle
_geom_angle_publ_flag
Mo1 I Mo2 58.43(2) yes
C3 Mo1 C1 89.8(2) ?
C3 Mo1 C2 86.1(3) ?
C1 Mo1 C2 82.7(2) ?
C3 Mo1 S1 101.2(2) ?
C1 Mo1 S1 162.6(2) ?
C2 Mo1 S1 84.7(2) ?
C3 Mo1 S2 97.7(2) ?
C1 Mo1 S2 82.6(2) ?
C2 Mo1 S2 164.8(2) ?
S1 Mo1 S2 108.84(5) yes
C3 Mo1 Mo2 111.4(2) ?
C1 Mo1 Mo2 133.4(2) ?
C2 Mo1 Mo2 137.4(2) ?
S1 Mo1 Mo2 54.53(4) ?
S2 Mo1 Mo2 54.63(4) ?
C3 Mo1 I 172.0(2) ?
C1 Mo1 I 94.3(2) ?
C2 Mo1 I 101.2(2) ?
S1 Mo1 I 76.53(4) ?
S2 Mo1 I 76.13(4) ?
Mo2 Mo1 I 61.03(2) ?
C6 Mo2 C5 85.5(2) ?
C6 Mo2 C4 89.8(2) ?
C5 Mo2 C4 85.4(2) ?
C6 Mo2 S1 96.4(2) ?
C5 Mo2 S1 82.1(2) ?
C4 Mo2 S1 165.5(2) ?
C6 Mo2 S2 101.0(2) ?
C5 Mo2 S2 167.0(2) ?
C4 Mo2 S2 83.3(2) ?
S1 Mo2 S2 108.10(5) yes
C6 Mo2 Mo1 109.8(2) ?
C5 Mo2 Mo1 134.2(2) ?
C4 Mo2 Mo1 135.2(2) ?
S1 Mo2 Mo1 54.18(4) ?
S2 Mo2 Mo1 54.23(4) ?
C6 Mo2 I 170.1(2) ?
C5 Mo2 I 99.7(2) ?
C4 Mo2 I 99.0(2) ?
S1 Mo2 I 76.11(4) ?
S2 Mo2 I 75.69(4) ?
Mo1 Mo2 I 60.55(2) ?
C11 S1 Mo1 119.7(2) ?
C11 S1 Mo2 115.4(2) ?
Mo1 S1 Mo2 71.29(4) yes
C21 S2 Mo1 116.4(2) ?
C21 S2 Mo2 117.4(2) ?
Mo1 S2 Mo2 71.14(4) yes
O1 C1 Mo1 178.5(5) ?
O2 C2 Mo1 175.1(6) ?
O3 C3 Mo1 176.9(5) ?
O4 C4 Mo2 177.5(6) ?
O5 C5 Mo2 177.4(6) ?
O6 C6 Mo2 175.9(6) ?
C16 C11 C12 118.8(6) ?
C16 C11 S1 116.2(5) ?
C12 C11 S1 125.1(4) ?
C13 C12 C11 120.7(6) ?
C14 C13 C12 119.6(7) ?
C15 C14 C13 120.1(7) ?
C14 C15 C16 120.8(6) ?
C11 C16 C15 120.0(6) ?
C26 C21 C22 119.4(6) ?
C26 C21 S2 125.1(4) ?
C22 C21 S2 115.6(5) ?
C21 C22 C23 119.3(6) ?
C24 C23 C22 120.9(6) ?
C25 C24 C23 119.7(6) ?
C24 C25 C26 119.5(7) ?
C25 C26 C21 121.1(6) ?
C31 N C61 108.0(4) ?
C31 N C41 110.7(4) ?
C61 N C41 110.7(5) ?
C31 N C51 110.3(5) ?
C61 N C51 109.9(4) ?
C41 N C51 107.2(4) ?
C32 C31 N 115.9(5) ?
C31 C32 C33 111.6(6) ?
C34 C33 C32 114.0(7) ?
N C41 C42 115.0(5) ?
C43 C42 C41 111.9(6) ?
C42 C43 C44 113.8(7) ?
C52 C51 N 115.3(5) ?
C51 C52 C53 110.9(5) ?
C52 C53 C54 112.1(6) ?
N C61 C62 115.2(5) ?
C63 C62 C61 110.7(5) ?
C62 C63 C64 111.3(6) ?

loop_
_geom_bond_atom_site_label_1
_geom_bond_atom_site_label_2
_geom_bond_site_symmetry_2
_geom_bond_distance
_geom_bond_publ_flag
I Mo1 . 2.9460(6) yes
I Mo2 . 2.9599(6) yes
Mo1 C3 . 1.919(7) yes
Mo1 C1 . 2.004(7) yes
Mo1 C2 . 2.017(7) yes
Mo1 S1 . 2.4675(15) yes
Mo1 S2 . 2.4714(15) yes
Mo1 Mo2 . 2.8824(7) yes
Mo2 C6 . 1.947(7) yes
Mo2 C5 . 1.992(6) yes
Mo2 C4 . 2.000(7) yes
Mo2 S1 . 2.4783(15) yes
Mo2 S2 . 2.4836(15) yes
S1 C11 . 1.783(6) ?
S2 C21 . 1.788(6) ?
C1 O1 . 1.136(6) ?
C2 O2 . 1.127(7) ?
C3 O3 . 1.161(7) ?
C4 O4 . 1.144(7) ?
C5 O5 . 1.136(6) ?
C6 O6 . 1.153(6) ?
C11 C16 . 1.372(7) ?
C11 C12 . 1.380(8) ?
C12 C13 . 1.383(8) ?
C13 C14 . 1.366(9) ?
C14 C15 . 1.354(9) ?
C15 C16 . 1.384(8) ?
C21 C26 . 1.376(7) ?
C21 C22 . 1.382(7) ?
C22 C23 . 1.385(8) ?
C23 C24 . 1.373(9) ?
C24 C25 . 1.375(8) ?
C25 C26 . 1.378(8) ?
N C31 . 1.519(7) ?
N C61 . 1.521(7) ?
N C41 . 1.520(7) ?
N C51 . 1.536(7) ?
C31 C32 . 1.495(8) ?
C32 C33 . 1.521(9) ?
C33 C34 . 1.472(10) ?
C41 C42 . 1.528(8) ?
C42 C43 . 1.476(9) ?
C43 C44 . 1.498(10) ?
C51 C52 . 1.503(8) ?
C52 C53 . 1.499(8) ?
C53 C54 . 1.518(9) ?
C61 C62 . 1.527(8) ?
C62 C63 . 1.510(8) ?
C63 C64 . 1.530(9) ?
